data_4069594
loop_
_publ_author_name
'Ren, Shikuo'
'Chan, Hoi-Shan'
'Xie, Zuowei'

_publ_section_title
;
 Reaction of Zirconocene&#x2212;Carboryne Precursor with Alkynes: An
 Efficient Route to Zirconacyclopentenes Incorporating a Carboranyl Unit
;
_journal_issue 14
_journal_name_full Organometallics
_journal_page_first 4106
_journal_paper_doi 10.1021/om9002973
_journal_volume 28
_journal_year 2009
_chemical_formula_sum 'C22 H38 B10 Zr'
_chemical_formula_weight 501.84
_chemical_name_systematic
; 
 ? 
;
_space_group_IT_number 14
_symmetry_cell_setting monoclinic
_symmetry_space_group_name_Hall '-P 2ybc'
_symmetry_space_group_name_H-M 'P 1 21/c 1'
_atom_sites_solution_hydrogens geom
_atom_sites_solution_primary direct
_atom_sites_solution_secondary difmap
_audit_creation_method SHELXL-97
_cell_angle_alpha 90.00
_cell_angle_beta 100.936(3)
_cell_angle_gamma 90.00
_cell_formula_units_Z 4
_cell_length_a 15.956(3)
_cell_length_b 8.3133(14)
_cell_length_c 20.484(3)
_cell_measurement_reflns_used 1005
_cell_measurement_temperature 293(2)
_cell_measurement_theta_max 27.87
_cell_measurement_theta_min 2.61
_cell_volume 2667.8(8)
_computing_cell_refinement 'Bruker SMART'
_computing_data_collection 'Bruker SMART'
_computing_data_reduction 'Bruker SAINT'
_computing_molecular_graphics 'Bruker SHELXTL'
_computing_publication_material 'Bruker SHELXTL'
_computing_structure_refinement 'SHELXL-97 (Sheldrick, 1997)'
_computing_structure_solution 'SHELXS-97 (Sheldrick, 1990)'
_diffrn_ambient_temperature 293(2)
_diffrn_measured_fraction_theta_full 0.996
_diffrn_measured_fraction_theta_max 0.996
_diffrn_measurement_device_type 'CCD area detector'
_diffrn_measurement_method 'phi and omega scans'
_diffrn_radiation_monochromator graphite
_diffrn_radiation_source 'fine-focus sealed tube'
_diffrn_radiation_type MoK\a
_diffrn_radiation_wavelength 0.71073
_diffrn_reflns_av_R_equivalents 0.0349
_diffrn_reflns_av_sigmaI/netI 0.0385
_diffrn_reflns_limit_h_max 21
_diffrn_reflns_limit_h_min -12
_diffrn_reflns_limit_k_max 10
_diffrn_reflns_limit_k_min -10
_diffrn_reflns_limit_l_max 25
_diffrn_reflns_limit_l_min -27
_diffrn_reflns_number 17435
_diffrn_reflns_theta_full 28.01
_diffrn_reflns_theta_max 28.01
_diffrn_reflns_theta_min 2.03
_exptl_absorpt_coefficient_mu 0.422
_exptl_absorpt_correction_T_max 1.0000
_exptl_absorpt_correction_T_min 0.8494
_exptl_absorpt_correction_type sadabs
_exptl_crystal_colour yellow
_exptl_crystal_density_diffrn 1.249
_exptl_crystal_density_meas 0
_exptl_crystal_density_method 'not measured'
_exptl_crystal_description block
_exptl_crystal_F_000 1040
_exptl_crystal_size_max 0.40
_exptl_crystal_size_mid 0.40
_exptl_crystal_size_min 0.30
_refine_diff_density_max 0.745
_refine_diff_density_min -0.324
_refine_diff_density_rms 0.063
_refine_ls_extinction_method none
_refine_ls_goodness_of_fit_ref 1.056
_refine_ls_hydrogen_treatment riding
_refine_ls_matrix_type full
_refine_ls_number_parameters 298
_refine_ls_number_reflns 6413
_refine_ls_number_restraints 0
_refine_ls_restrained_S_all 1.056
_refine_ls_R_factor_all 0.0534
_refine_ls_R_factor_gt 0.0390
_refine_ls_shift/su_max 0.012
_refine_ls_shift/su_mean 0.001
_refine_ls_structure_factor_coef Fsqd
_refine_ls_weighting_details 'calc w=1/[\s^2^(Fo^2^)+(0.0547P)^2^+0.7751P] where P=(Fo^2^+2Fc^2^)/3'
_refine_ls_weighting_scheme calc
_refine_ls_wR_factor_gt 0.1003
_refine_ls_wR_factor_ref 0.1104
_reflns_number_gt 5047
_reflns_number_total 6413
_reflns_threshold_expression >2sigma(I)
_cod_data_source_file om9002973_si_001.cif
_cod_data_source_block 3c
_cod_original_sg_symbol_H-M P2(1)/c
_cod_database_code 4069594

loop_
_symmetry_equiv_pos_as_xyz
'x, y, z'
'-x, y+1/2, -z+1/2'
'-x, -y, -z'
'x, -y-1/2, z-1/2'

loop_
_atom_site_label
_atom_site_type_symbol
_atom_site_fract_x
_atom_site_fract_y
_atom_site_fract_z
_atom_site_U_iso_or_equiv
_atom_site_adp_type
_atom_site_occupancy
_atom_site_symmetry_multiplicity
_atom_site_calc_flag
_atom_site_refinement_flags
Zr1 Zr 0.317499(15) 0.86610(2) 0.093853(10) 0.03911(9) Uani 1 1 d .
B6 B 0.2605(2) 0.8810(4) 0.25173(14) 0.0508(7) Uani 1 1 d .
H6 H 0.2117 0.7904 0.2327 0.061 Uiso 1 1 calc R
B11 B 0.3690(2) 0.8288(4) 0.27984(14) 0.0577(8) Uani 1 1 d .
H11 H 0.3914 0.7037 0.2797 0.069 Uiso 1 1 calc R
B7 B 0.4321(2) 0.9907(4) 0.26156(14) 0.0590(8) Uani 1 1 d .
H7 H 0.4956 0.9713 0.2494 0.071 Uiso 1 1 calc R
B3 B 0.3625(2) 1.1419(4) 0.22227(15) 0.0558(8) Uani 1 1 d .
H3 H 0.3798 1.2217 0.1841 0.067 Uiso 1 1 calc R
B5 B 0.2368(3) 1.0494(5) 0.29775(15) 0.0654(9) Uani 1 1 d .
H5 H 0.1729 1.0688 0.3091 0.078 Uiso 1 1 calc R
B10 B 0.3052(3) 0.8985(4) 0.33699(15) 0.0664(9) Uani 1 1 d .
H10 H 0.2861 0.8184 0.3743 0.080 Uiso 1 1 calc R
B12 B 0.4128(3) 0.9664(5) 0.34406(15) 0.0737(11) Uani 1 1 d .
H12 H 0.4634 0.9317 0.3860 0.088 Uiso 1 1 calc R
B8 B 0.4090(3) 1.1592(5) 0.30711(16) 0.0729(11) Uani 1 1 d .
H8 H 0.4580 1.2503 0.3250 0.087 Uiso 1 1 calc R
B4 B 0.3000(3) 1.2124(4) 0.27887(15) 0.0693(10) Uani 1 1 d .
H4 H 0.2773 1.3375 0.2779 0.083 Uiso 1 1 calc R
B9 B 0.3303(3) 1.1030(5) 0.35424(16) 0.0776(12) Uani 1 1 d .
H9 H 0.3277 1.1572 0.4028 0.093 Uiso 1 1 calc R
C2 C 0.33895(16) 0.9406(3) 0.20832(11) 0.0446(5) Uani 1 1 d .
C1 C 0.26133(18) 1.0698(3) 0.21959(11) 0.0496(6) Uani 1 1 d .
C11 C 0.2677(3) 0.6058(3) 0.13736(15) 0.0677(9) Uani 1 1 d .
H11A H 0.2681 0.5808 0.1842 0.081 Uiso 1 1 calc R
C12 C 0.3310(2) 0.5653(4) 0.1024(2) 0.0777(10) Uani 1 1 d .
H12A H 0.3833 0.5052 0.1199 0.093 Uiso 1 1 calc R
C13 C 0.2991(4) 0.5989(4) 0.0358(2) 0.0952(15) Uani 1 1 d .
H13A H 0.3256 0.5670 -0.0016 0.114 Uiso 1 1 calc R
C14 C 0.2199(3) 0.6635(4) 0.0308(2) 0.0947(15) Uani 1 1 d .
H14A H 0.1797 0.6837 -0.0108 0.114 Uiso 1 1 calc R
C15 C 0.2001(2) 0.6659(4) 0.0933(2) 0.0786(10) Uani 1 1 d .
H15A H 0.1437 0.6900 0.1033 0.094 Uiso 1 1 calc R
C16 C 0.4444(2) 1.0355(4) 0.08841(13) 0.0632(8) Uani 1 1 d .
H16A H 0.4845 1.0772 0.1269 0.076 Uiso 1 1 calc R
C17 C 0.45501(19) 0.8935(4) 0.05423(14) 0.0594(7) Uani 1 1 d .
H17A H 0.5037 0.8200 0.0647 0.071 Uiso 1 1 calc R
C18 C 0.3929(2) 0.8910(3) -0.00364(12) 0.0563(7) Uani 1 1 d .
H18A H 0.3897 0.8133 -0.0400 0.068 Uiso 1 1 calc R
C19 C 0.34274(19) 1.0288(4) -0.00473(12) 0.0575(7) Uani 1 1 d .
H19A H 0.2986 1.0640 -0.0420 0.069 Uiso 1 1 calc R
C20 C 0.3752(2) 1.1201(3) 0.05231(15) 0.0620(8) Uani 1 1 d .
H20A H 0.3583 1.2300 0.0613 0.074 Uiso 1 1 calc R
C21 C 0.19523(18) 1.1005(3) 0.15730(13) 0.0511(6) Uani 1 1 d .
C22 C 0.1167(2) 1.1917(4) 0.16772(16) 0.0680(8) Uani 1 1 d .
H22A H 0.0973 1.2601 0.1295 0.082 Uiso 1 1 calc R
H22B H 0.1319 1.2605 0.2064 0.082 Uiso 1 1 calc R
C23 C 0.0435(2) 1.0804(5) 0.1776(2) 0.0808(10) Uani 1 1 d .
H23A H 0.0340 1.0021 0.1419 0.097 Uiso 1 1 calc R
H23B H 0.0609 1.0221 0.2190 0.097 Uiso 1 1 calc R
C24 C -0.0405(3) 1.1654(6) 0.1795(3) 0.1201(17) Uani 1 1 d .
H24A H -0.0311 1.2446 0.2149 0.144 Uiso 1 1 calc R
H24B H -0.0585 1.2226 0.1379 0.144 Uiso 1 1 calc R
C25 C -0.1097(3) 1.0581(7) 0.1898(3) 0.141(2) Uani 1 1 d .
H25A H -0.1606 1.1198 0.1894 0.212 Uiso 1 1 calc R
H25B H -0.0938 1.0047 0.2319 0.212 Uiso 1 1 calc R
H25C H -0.1199 0.9795 0.1548 0.212 Uiso 1 1 calc R
C26 C 0.20676(17) 1.0374(3) 0.09922(12) 0.0471(5) Uani 1 1 d .
C27 C 0.1399(2) 1.0696(3) 0.03681(13) 0.0588(7) Uani 1 1 d .
H27A H 0.0839 1.0522 0.0474 0.071 Uiso 1 1 calc R
H27B H 0.1474 0.9912 0.0033 0.071 Uiso 1 1 calc R
C28 C 0.1417(2) 1.2379(4) 0.00669(15) 0.0693(8) Uani 1 1 d .
H28A H 0.1923 1.2492 -0.0127 0.083 Uiso 1 1 calc R
H28B H 0.1443 1.3181 0.0414 0.083 Uiso 1 1 calc R
C29 C 0.0613(3) 1.2666(5) -0.0474(2) 0.1035(14) Uani 1 1 d .
H29A H 0.0595 1.1849 -0.0815 0.124 Uiso 1 1 calc R
H29B H 0.0113 1.2520 -0.0275 0.124 Uiso 1 1 calc R
C30 C 0.0556(3) 1.4226(6) -0.0791(2) 0.1018(13) Uani 1 1 d .
H30A H 0.0030 1.4301 -0.1107 0.153 Uiso 1 1 calc R
H30B H 0.1028 1.4363 -0.1015 0.153 Uiso 1 1 calc R
H30C H 0.0573 1.5051 -0.0461 0.153 Uiso 1 1 calc R

loop_
_atom_site_aniso_label
_atom_site_aniso_U_11
_atom_site_aniso_U_22
_atom_site_aniso_U_33
_atom_site_aniso_U_23
_atom_site_aniso_U_13
_atom_site_aniso_U_12
Zr1 0.05369(15) 0.03425(13) 0.02981(12) -0.00042(8) 0.00902(9) -0.00802(9)
B6 0.0699(19) 0.0495(16) 0.0350(13) 0.0043(11) 0.0151(13) -0.0083(13)
B11 0.077(2) 0.0571(18) 0.0359(13) 0.0067(12) 0.0021(14) -0.0043(15)
B7 0.0653(19) 0.071(2) 0.0370(14) -0.0026(13) 0.0007(13) -0.0168(16)
B3 0.083(2) 0.0461(16) 0.0376(14) -0.0063(11) 0.0108(14) -0.0206(15)
B5 0.091(3) 0.071(2) 0.0396(15) -0.0063(14) 0.0274(16) -0.0068(19)
B10 0.096(3) 0.073(2) 0.0313(13) 0.0058(13) 0.0137(15) -0.0162(19)
B12 0.097(3) 0.083(3) 0.0353(14) -0.0007(15) -0.0036(16) -0.017(2)
B8 0.107(3) 0.070(2) 0.0387(15) -0.0131(14) 0.0062(17) -0.033(2)
B4 0.116(3) 0.0505(18) 0.0443(16) -0.0141(14) 0.0213(18) -0.0090(19)
B9 0.124(4) 0.074(2) 0.0361(15) -0.0120(15) 0.0181(19) -0.017(2)
C2 0.0593(14) 0.0396(12) 0.0342(11) -0.0005(9) 0.0074(10) -0.0089(10)
C1 0.0707(17) 0.0431(13) 0.0373(11) -0.0037(10) 0.0159(11) -0.0014(12)
C11 0.114(3) 0.0380(14) 0.0527(15) 0.0022(11) 0.0196(17) -0.0229(15)
C12 0.082(2) 0.0344(15) 0.113(3) -0.0038(16) 0.010(2) -0.0010(14)
C13 0.177(5) 0.0464(18) 0.077(2) -0.0253(17) 0.060(3) -0.039(2)
C14 0.144(4) 0.0505(19) 0.069(2) -0.0038(16) -0.034(2) -0.031(2)
C15 0.0639(19) 0.0492(17) 0.123(3) -0.0088(19) 0.018(2) -0.0241(14)
C16 0.0684(18) 0.080(2) 0.0422(13) -0.0019(13) 0.0139(13) -0.0355(16)
C17 0.0573(16) 0.0749(19) 0.0490(14) 0.0091(13) 0.0181(12) -0.0037(14)
C18 0.0714(18) 0.0662(17) 0.0351(12) -0.0011(11) 0.0197(12) -0.0113(14)
C19 0.0668(17) 0.0665(17) 0.0397(12) 0.0175(12) 0.0112(12) -0.0072(14)
C20 0.090(2) 0.0447(14) 0.0578(16) 0.0081(12) 0.0308(16) -0.0145(14)
C21 0.0656(16) 0.0419(13) 0.0468(13) 0.0014(10) 0.0132(12) 0.0002(11)
C22 0.082(2) 0.0594(17) 0.0650(18) -0.0017(14) 0.0214(16) 0.0145(16)
C23 0.079(2) 0.077(2) 0.092(2) -0.0090(19) 0.0293(19) 0.0088(18)
C24 0.111(4) 0.090(3) 0.177(5) -0.003(3) 0.071(4) 0.016(3)
C25 0.105(4) 0.131(4) 0.207(6) -0.007(4) 0.080(4) 0.023(3)
C26 0.0586(14) 0.0402(12) 0.0410(12) 0.0009(10) 0.0058(11) -0.0047(11)
C27 0.0702(18) 0.0512(15) 0.0504(14) -0.0002(12) -0.0005(13) 0.0017(13)
C28 0.091(2) 0.0600(18) 0.0534(16) 0.0086(13) 0.0037(15) 0.0076(16)
C29 0.122(3) 0.077(3) 0.094(3) 0.007(2) -0.025(3) -0.002(2)
C30 0.096(3) 0.112(3) 0.089(3) 0.024(2) -0.004(2) 0.011(3)

loop_
_atom_type_symbol
_atom_type_description
_atom_type_scat_dispersion_real
_atom_type_scat_dispersion_imag
_atom_type_scat_source
C C 0.0033 0.0016 'International Tables Vol C Tables 4.2.6.8 and 6.1.1.4'
H H 0.0000 0.0000 'International Tables Vol C Tables 4.2.6.8 and 6.1.1.4'
B B 0.0013 0.0007 'International Tables Vol C Tables 4.2.6.8 and 6.1.1.4'
Zr Zr -2.9673 0.5597 'International Tables Vol C Tables 4.2.6.8 and 6.1.1.4'

loop_
_geom_angle_atom_site_label_1
_geom_angle_atom_site_label_2
_geom_angle_atom_site_label_3
_geom_angle
C26 Zr1 C2 76.07(9)
C26 Zr1 C14 91.90(15)
C2 Zr1 C14 130.22(13)
C26 Zr1 C16 107.01(11)
C2 Zr1 C16 86.03(8)
C14 Zr1 C16 142.82(15)
C26 Zr1 C17 134.03(9)
C2 Zr1 C17 109.00(9)
C14 Zr1 C17 113.40(16)
C16 Zr1 C17 32.67(10)
C26 Zr1 C15 80.21(11)
C2 Zr1 C15 98.32(12)
C14 Zr1 C15 32.00(14)
C16 Zr1 C15 172.38(12)
C17 Zr1 C15 139.81(12)
C26 Zr1 C13 123.48(15)
C2 Zr1 C13 132.61(11)
C14 Zr1 C13 31.60(15)
C16 Zr1 C13 120.20(14)
C17 Zr1 C13 87.56(14)
C15 Zr1 C13 52.39(14)
C26 Zr1 C12 132.28(10)
C2 Zr1 C12 101.25(11)
C14 Zr1 C12 53.03(13)
C16 Zr1 C12 120.46(12)
C17 Zr1 C12 92.54(11)
C15 Zr1 C12 52.66(12)
C13 Zr1 C12 32.15(13)
C26 Zr1 C20 80.17(10)
C2 Zr1 C20 96.95(9)
C14 Zr1 C20 128.84(12)
C16 Zr1 C20 32.43(11)
C17 Zr1 C20 53.94(11)
C15 Zr1 C20 151.37(13)
C13 Zr1 C20 126.87(11)
C12 Zr1 C20 145.77(11)
C26 Zr1 C11 102.63(11)
C2 Zr1 C11 82.63(9)
C14 Zr1 C11 52.69(11)
C16 Zr1 C11 144.57(12)
C17 Zr1 C11 123.31(12)
C15 Zr1 C11 31.45(12)
C13 Zr1 C11 52.59(11)
C12 Zr1 C11 31.94(11)
C20 Zr1 C11 176.94(12)
C26 Zr1 C19 86.95(9)
C2 Zr1 C19 129.18(9)
C14 Zr1 C19 97.30(12)
C16 Zr1 C19 53.56(9)
C17 Zr1 C19 53.59(10)
C15 Zr1 C19 125.80(12)
C13 Zr1 C19 96.74(11)
C12 Zr1 C19 124.35(12)
C20 Zr1 C19 32.41(9)
C11 Zr1 C19 148.18(10)
C26 Zr1 C18 118.34(9)
C2 Zr1 C18 138.93(9)
C14 Zr1 C18 89.46(15)
C16 Zr1 C18 53.45(9)
C17 Zr1 C18 32.23(9)
C15 Zr1 C18 121.24(12)
C13 Zr1 C18 74.26(11)
C12 Zr1 C18 95.12(11)
C20 Zr1 C18 53.45(9)
C11 Zr1 C18 125.30(10)
C19 Zr1 C18 32.06(9)
C1 B6 C2 58.70(15)
C1 B6 B10 106.0(2)
C2 B6 B10 106.7(2)
C1 B6 B5 59.66(16)
C2 B6 B5 107.1(2)
B10 B6 B5 59.6(2)
C1 B6 B11 105.8(2)
C2 B6 B11 58.80(17)
B10 B6 B11 60.7(2)
B5 B6 B11 108.4(2)
C2 B11 B7 59.08(16)
C2 B11 B6 59.66(16)
B7 B11 B6 107.8(2)
C2 B11 B12 106.7(2)
B7 B11 B12 60.49(19)
B6 B11 B12 107.7(3)
C2 B11 B10 106.3(2)
B7 B11 B10 108.1(2)
B6 B11 B10 59.39(19)
B12 B11 B10 60.0(2)
C2 B7 B8 106.6(3)
C2 B7 B11 59.36(16)
B8 B7 B11 108.0(3)
C2 B7 B3 59.34(16)
B8 B7 B3 59.9(2)
B11 B7 B3 107.7(2)
C2 B7 B12 106.8(2)
B8 B7 B12 59.8(2)
B11 B7 B12 60.32(19)
B3 B7 B12 107.7(3)
C1 B3 C2 58.79(16)
C1 B3 B8 106.2(2)
C2 B3 B8 106.3(2)
C1 B3 B4 59.45(19)
C2 B3 B4 107.4(2)
B8 B3 B4 60.6(2)
C1 B3 B7 105.8(2)
C2 B3 B7 58.95(17)
B8 B3 B7 59.9(2)
B4 B3 B7 108.7(2)
C1 B5 B10 105.3(2)
C1 B5 B9 105.7(2)
B10 B5 B9 60.3(2)
C1 B5 B6 58.30(15)
B10 B5 B6 60.06(19)
B9 B5 B6 108.1(3)
C1 B5 B4 58.99(17)
B10 B5 B4 108.4(3)
B9 B5 B4 60.3(2)
B6 B5 B4 107.5(2)
B5 B10 B6 60.33(18)
B5 B10 B9 60.1(2)
B6 B10 B9 108.1(2)
B5 B10 B12 108.4(3)
B6 B10 B12 108.0(2)
B9 B10 B12 60.1(2)
B5 B10 B11 108.3(2)
B6 B10 B11 59.90(18)
B9 B10 B11 107.9(3)
B12 B10 B11 59.9(2)
B8 B12 B9 60.4(2)
B8 B12 B11 106.8(2)
B9 B12 B11 107.5(3)
B8 B12 B7 59.4(2)
B9 B12 B7 107.6(3)
B11 B12 B7 59.19(18)
B8 B12 B10 107.3(3)
B9 B12 B10 59.4(2)
B11 B12 B10 60.1(2)
B7 B12 B10 107.1(2)
B7 B8 B3 60.23(18)
B7 B8 B12 60.8(2)
B3 B8 B12 108.8(2)
B7 B8 B4 108.4(2)
B3 B8 B4 59.8(2)
B12 B8 B4 108.4(3)
B7 B8 B9 108.5(2)
B3 B8 B9 107.7(3)
B12 B8 B9 60.1(2)
B4 B8 B9 59.8(2)
C1 B4 B3 58.73(17)
C1 B4 B5 59.11(17)
B3 B4 B5 107.7(2)
C1 B4 B9 105.2(2)
B3 B4 B9 107.8(3)
B5 B4 B9 59.5(2)
C1 B4 B8 104.8(2)
B3 B4 B8 59.6(2)
B5 B4 B8 107.5(3)
B9 B4 B8 60.2(2)
B5 B9 B10 59.6(2)
B5 B9 B4 60.2(2)
B10 B9 B4 107.7(2)
B5 B9 B12 108.3(2)
B10 B9 B12 60.5(2)
B4 B9 B12 108.0(3)
B5 B9 B8 107.8(2)
B10 B9 B8 107.4(3)
B4 B9 B8 60.0(2)
B12 B9 B8 59.5(2)
C1 C2 B7 109.1(2)
C1 C2 B11 108.65(19)
B7 C2 B11 61.57(18)
C1 C2 B3 60.18(18)
B7 C2 B3 61.71(19)
B11 C2 B3 111.41(19)
C1 C2 B6 59.56(16)
B7 C2 B6 111.36(19)
B11 C2 B6 61.55(18)
B3 C2 B6 110.3(2)
C1 C2 Zr1 109.11(14)
B7 C2 Zr1 129.17(17)
B11 C2 Zr1 131.29(17)
B3 C2 Zr1 113.60(15)
B6 C2 Zr1 116.44(15)
C21 C1 C2 113.79(18)
C21 C1 B6 115.2(2)
C2 C1 B6 61.74(16)
C21 C1 B3 118.0(2)
C2 C1 B3 61.03(16)
B6 C1 B3 112.8(2)
C21 C1 B4 125.2(2)
C2 C1 B4 111.1(2)
B6 C1 B4 112.9(2)
B3 C1 B4 61.82(19)
C21 C1 B5 123.6(2)
C2 C1 B5 111.4(2)
B6 C1 B5 62.04(18)
B3 C1 B5 112.5(2)
B4 C1 B5 61.91(19)
C15 C11 C12 108.1(3)
C15 C11 Zr1 73.42(17)
C12 C11 Zr1 73.56(17)
C11 C12 C13 106.9(4)
C11 C12 Zr1 74.50(17)
C13 C12 Zr1 73.78(19)
C14 C13 C12 108.4(3)
C14 C13 Zr1 73.11(19)
C12 C13 Zr1 74.07(18)
C13 C14 C15 108.1(3)
C13 C14 Zr1 75.3(2)
C15 C14 Zr1 74.85(18)
C11 C15 C14 108.5(4)
C11 C15 Zr1 75.13(17)
C14 C15 Zr1 73.1(2)
C20 C16 C17 108.6(3)
C20 C16 Zr1 74.95(16)
C17 C16 Zr1 73.84(16)
C18 C17 C16 107.7(3)
C18 C17 Zr1 75.39(16)
C16 C17 Zr1 73.49(16)
C17 C18 C19 108.3(3)
C17 C18 Zr1 72.38(15)
C19 C18 Zr1 73.87(15)
C18 C19 C20 108.1(3)
C18 C19 Zr1 74.07(14)
C20 C19 Zr1 73.38(14)
C16 C20 C19 107.3(3)
C16 C20 Zr1 72.62(15)
C19 C20 Zr1 74.20(15)
C26 C21 C22 125.2(3)
C26 C21 C1 119.3(2)
C22 C21 C1 115.3(2)
C21 C22 C23 112.8(3)
C24 C23 C22 114.8(3)
C25 C24 C23 114.3(4)
C21 C26 C27 118.8(2)
C21 C26 Zr1 121.45(19)
C27 C26 Zr1 119.52(17)
C26 C27 C28 115.8(2)
C27 C28 C29 110.7(3)
C30 C29 C28 115.7(3)

loop_
_geom_bond_atom_site_label_1
_geom_bond_atom_site_label_2
_geom_bond_distance
Zr1 C26 2.288(3)
Zr1 C2 2.386(2)
Zr1 C14 2.483(3)
Zr1 C16 2.485(3)
Zr1 C17 2.490(3)
Zr1 C15 2.504(3)
Zr1 C13 2.510(3)
Zr1 C12 2.513(3)
Zr1 C20 2.515(3)
Zr1 C11 2.525(3)
Zr1 C19 2.526(2)
Zr1 C18 2.528(3)
B6 C1 1.703(4)
B6 C2 1.740(4)
B6 B10 1.763(4)
B6 B5 1.768(5)
B6 B11 1.772(5)
B11 C2 1.724(4)
B11 B7 1.763(5)
B11 B12 1.783(5)
B11 B10 1.787(5)
B7 C2 1.719(4)
B7 B8 1.761(5)
B7 B3 1.767(5)
B7 B12 1.786(5)
B3 C1 1.712(4)
B3 C2 1.726(4)
B3 B8 1.761(4)
B3 B4 1.766(5)
B5 C1 1.727(4)
B5 B10 1.755(6)
B5 B9 1.763(6)
B5 B4 1.776(5)
B10 B9 1.767(5)
B10 B12 1.786(6)
B12 B8 1.769(6)
B12 B9 1.780(7)
B8 B4 1.781(6)
B8 B9 1.785(6)
B4 C1 1.725(4)
B4 B9 1.778(5)
C2 C1 1.688(4)
C1 C21 1.515(4)
C11 C15 1.363(5)
C11 C12 1.386(5)
C12 C13 1.391(5)
C13 C14 1.360(7)
C14 C15 1.375(6)
C16 C20 1.396(5)
C16 C17 1.399(4)
C17 C18 1.393(4)
C18 C19 1.396(4)
C19 C20 1.407(4)
C21 C26 1.344(3)
C21 C22 1.514(4)
C22 C23 1.534(5)
C23 C24 1.523(6)
C24 C25 1.465(7)
C26 C27 1.525(4)
C27 C28 1.531(4)
C28 C29 1.547(5)
C29 C30 1.445(6)
